data_7229570
loop_
_publ_author_name
'McMorran, David'
'McKay, Aidan P.'
'Gordon, Keith'
'Shillito, Georgina E.'

_publ_section_title
;
 Cyclometallated Platinum(II) and Palladium(II) Complexes Containing
 1,5-Diarylbiguanides: Synthesis, Characterisation and Hydrogen
 Bond-directed Assembly
;
_journal_name_full CrystEngComm
_journal_paper_doi 10.1039/C7CE01805C
_journal_year 2017
_chemical_formula_sum 'C43 H42 N8 O6 Pt'
_chemical_formula_weight 961.93
_chemical_name_common '[[Pt(ppy)(diOMebigu)]:(4-dimethylaminonaphthalimide)]'
_space_group_crystal_system triclinic
_space_group_IT_number 2
_space_group_name_Hall '-P 1'
_space_group_name_H-M_alt 'P -1'
_symmetry_space_group_name_Hall '-P 1'
_symmetry_space_group_name_H-M 'P -1'
_atom_sites_solution_hydrogens mixed
_audit_creation_method SHELXL-2014/7
_audit_update_record
;
2017-10-10 deposited with the CCDC.
2017-11-15 downloaded from the CCDC.
;
_cell_angle_alpha 90.099(2)
_cell_angle_beta 103.059(2)
_cell_angle_gamma 90.617(2)
_cell_formula_units_Z 2
_cell_length_a 9.0399(2)
_cell_length_b 11.2725(2)
_cell_length_c 18.7721(4)
_cell_measurement_reflns_used 17735
_cell_measurement_temperature 100.00(1)
_cell_measurement_theta_max 73.5450
_cell_measurement_theta_min 4.7820
_cell_volume 1863.32(7)
_computing_cell_refinement
;
CrysAlisPro, Agilent Technologies,
Version 1.171.37.33 (release 27-03-2014 CrysAlis171 .NET)
(compiled Mar 27 2014,17:12:48)
;
_computing_data_collection
;
CrysAlisPro, Agilent Technologies,
Version 1.171.37.33 (release 27-03-2014 CrysAlis171 .NET)
(compiled Mar 27 2014,17:12:48)
;
_computing_data_reduction
;
CrysAlisPro, Agilent Technologies,
Version 1.171.37.33 (release 27-03-2014 CrysAlis171 .NET)
(compiled Mar 27 2014,17:12:48)
;
_computing_structure_refinement 'SHELXL-2014/7 (Sheldrick, 2014)'
_diffrn_ambient_temperature 100.00(1)
_diffrn_detector_area_resol_mean 5.1725
_diffrn_measured_fraction_theta_full 0.996
_diffrn_measured_fraction_theta_max 0.972
_diffrn_measurement_device_type 'SuperNova, Dual, Cu at zero, Atlas'
_diffrn_radiation_type CuK\a
_diffrn_radiation_wavelength 1.54184
_diffrn_reflns_av_R_equivalents 0.0489
_diffrn_reflns_av_unetI/netI 0.0400
_diffrn_reflns_Laue_measured_fraction_full 0.996
_diffrn_reflns_Laue_measured_fraction_max 0.972
_diffrn_reflns_limit_h_max 7
_diffrn_reflns_limit_h_min -11
_diffrn_reflns_limit_k_max 13
_diffrn_reflns_limit_k_min -14
_diffrn_reflns_limit_l_max 23
_diffrn_reflns_limit_l_min -21
_diffrn_reflns_number 19763
_diffrn_reflns_point_group_measured_fraction_full 0.996
_diffrn_reflns_point_group_measured_fraction_max 0.972
_diffrn_reflns_theta_full 68.500
_diffrn_reflns_theta_max 73.613
_diffrn_reflns_theta_min 3.922
_diffrn_source 'sealed X-ray tube'
_exptl_absorpt_coefficient_mu 7.567
_exptl_absorpt_correction_T_max 0.894
_exptl_absorpt_correction_T_min 0.555
_exptl_absorpt_correction_type gaussian
_exptl_absorpt_process_details
;
CrysAlisPro, Agilent Technologies,
Version 1.171.37.33 (release 27-03-2014 CrysAlis171 .NET)
(compiled Mar 27 2014,17:12:48)
Numerical absorption correction based on gaussian integration over
            a multifaceted crystal model
Empirical absorption correction using spherical harmonics,
 implemented in SCALE3 ABSPACK scaling algorithm.
;
_exptl_crystal_colour yellow
_exptl_crystal_density_diffrn 1.714
_exptl_crystal_description plate
_exptl_crystal_F_000 964
_exptl_crystal_size_max 0.4897
_exptl_crystal_size_mid 0.1829
_exptl_crystal_size_min 0.0591
_refine_diff_density_max 1.835
_refine_diff_density_min -2.607
_refine_diff_density_rms 0.158
_refine_ls_extinction_method none
_refine_ls_goodness_of_fit_ref 1.088
_refine_ls_hydrogen_treatment mixed
_refine_ls_matrix_type full
_refine_ls_number_parameters 545
_refine_ls_number_reflns 7307
_refine_ls_number_restraints 0
_refine_ls_restrained_S_all 1.088
_refine_ls_R_factor_all 0.0343
_refine_ls_R_factor_gt 0.0334
_refine_ls_shift/su_max 0.002
_refine_ls_shift/su_mean 0.000
_refine_ls_structure_factor_coef Fsqd
_refine_ls_weighting_details 'w=1/[\s^2^(Fo^2^)+(0.0606P)^2^+2.5999P] where P=(Fo^2^+2Fc^2^)/3'
_refine_ls_weighting_scheme calc
_refine_ls_wR_factor_gt 0.0895
_refine_ls_wR_factor_ref 0.0930
_reflns_Friedel_coverage 0.000
_reflns_number_gt 7177
_reflns_number_total 7307
_reflns_threshold_expression 'I > 2\s(I)'
_cod_data_source_file c7ce01805c2.cif
_cod_data_source_block shelx_CCDC2
_cod_database_code 7229570
_shelx_shelxl_version_number 2014/7
_shelx_space_group_comment
;
The symmetry employed for this shelxl refinement is uniquely defined
by the following loop, which should always be used as a source of
symmetry information in preference to the above space-group names.
They are only intended as comments.
;

loop_
_space_group_symop_operation_xyz
'x, y, z'
'-x, -y, -z'

loop_
_atom_site_label
_atom_site_type_symbol
_atom_site_fract_x
_atom_site_fract_y
_atom_site_fract_z
_atom_site_U_iso_or_equiv
_atom_site_adp_type
_atom_site_occupancy
_atom_site_site_symmetry_order
_atom_site_calc_flag
_atom_site_refinement_flags_posn
_atom_site_refinement_flags_adp
_atom_site_refinement_flags_occupancy
_atom_site_disorder_assembly
_atom_site_disorder_group
C29A C 0.0087(4) 0.8484(3) 0.0914(2) 0.0195(7) Uani 0.6 1 d . . P A 1
N6A N 0.0958(5) 0.6718(3) 0.02178(18) 0.0193(7) Uani 0.6 1 d . . P A 1
N6B N 0.0087(4) 0.8484(3) 0.0914(2) 0.0195(7) Uani 0.4 1 d . . P A 2
C29B C 0.0958(5) 0.6718(3) 0.02178(18) 0.0193(7) Uani 0.4 1 d . . P A 2
C1 C 0.3715(4) 0.7724(3) 0.27463(19) 0.0154(7) Uani 1 1 d . . . . .
C2 C 0.4462(4) 0.6059(3) 0.21636(19) 0.0148(7) Uani 1 1 d . . . . .
C3 C 0.3205(4) 0.9317(3) 0.3580(2) 0.0174(7) Uani 1 1 d . . . . .
C4 C 0.2528(5) 1.0181(3) 0.3088(2) 0.0199(8) Uani 1 1 d . . . . .
H4 H 0.2702 1.0208 0.2618 0.024 Uiso 1 1 calc R U . . .
C5 C 0.1581(5) 1.1008(3) 0.3313(2) 0.0202(8) Uani 1 1 d . . . . .
C6 C 0.1406(5) 1.1039(3) 0.4025(2) 0.0212(8) Uani 1 1 d . . . . .
H6 H 0.0778 1.1595 0.4169 0.025 Uiso 1 1 calc R U . . .
C7 C 0.2197(5) 1.0212(3) 0.4528(2) 0.0194(8) Uani 1 1 d . . . . .
C8 C 0.3057(4) 0.9331(3) 0.4304(2) 0.0187(7) Uani 1 1 d . . . . .
H8 H 0.3527 0.8759 0.4632 0.022 Uiso 1 1 calc R U . . .
C9 C -0.0323(5) 1.2469(4) 0.2928(2) 0.0270(9) Uani 1 1 d . . . . .
H9A H -0.1029 1.1972 0.3106 0.040 Uiso 1 1 calc R U . . .
H9B H -0.0840 1.2861 0.2490 0.040 Uiso 1 1 calc R U . . .
H9C H 0.0101 1.3051 0.3293 0.040 Uiso 1 1 calc R U . . .
C10 C 0.2860(5) 0.9547(4) 0.5759(2) 0.0241(9) Uani 1 1 d . . . . .
H10A H 0.2528 0.8744 0.5643 0.036 Uiso 1 1 calc R U . . .
H10B H 0.2702 0.9754 0.6232 0.036 Uiso 1 1 calc R U . . .
H10C H 0.3920 0.9621 0.5762 0.036 Uiso 1 1 calc R U . . .
C11 C 0.5427(4) 0.4138(3) 0.1818(2) 0.0163(7) Uani 1 1 d . . . . .
C12 C 0.5165(5) 0.4206(3) 0.1059(2) 0.0189(8) Uani 1 1 d . . . . .
H12 H 0.5091 0.4940 0.0828 0.023 Uiso 1 1 calc R U . . .
C13 C 0.5016(4) 0.3160(3) 0.0649(2) 0.0184(7) Uani 1 1 d . . . . .
C14 C 0.5207(4) 0.2052(3) 0.0988(2) 0.0194(8) Uani 1 1 d . . . . .
H14 H 0.5121 0.1357 0.0713 0.023 Uiso 1 1 calc R U . . .
C15 C 0.5528(5) 0.2015(3) 0.1749(2) 0.0201(8) Uani 1 1 d . . . . .
C16 C 0.5621(4) 0.3046(3) 0.2166(2) 0.0190(8) Uani 1 1 d . . . . .
H16 H 0.5810 0.3005 0.2674 0.023 Uiso 1 1 calc R U . . .
C17 C 0.4516(5) 0.2360(3) -0.0571(2) 0.0241(9) Uani 1 1 d . . . . .
H17A H 0.5435 0.1910 -0.0474 0.036 Uiso 1 1 calc R U . . .
H17B H 0.4307 0.2636 -0.1067 0.036 Uiso 1 1 calc R U . . .
H17C H 0.3690 0.1867 -0.0500 0.036 Uiso 1 1 calc R U . . .
C18 C 0.5415(5) -0.0109(3) 0.1779(2) 0.0256(9) Uani 1 1 d . . . . .
H18A H 0.4365 -0.0126 0.1527 0.038 Uiso 1 1 calc R U . . .
H18B H 0.5602 -0.0744 0.2127 0.038 Uiso 1 1 calc R U . . .
H18C H 0.6041 -0.0203 0.1433 0.038 Uiso 1 1 calc R U . . .
C19 C 0.1555(5) 0.5807(4) -0.0106(2) 0.0222(8) Uani 1 1 d . . . . .
H19 H 0.2384 0.5400 0.0165 0.027 Uiso 1 1 calc R U . A 1
C20 C 0.0964(5) 0.5474(4) -0.0821(2) 0.0254(9) Uani 1 1 d . . . . .
H20 H 0.1386 0.4848 -0.1027 0.031 Uiso 1 1 calc R U . . .
C21 C -0.0264(5) 0.6078(4) -0.1230(2) 0.0282(9) Uani 1 1 d . . . . .
H21 H -0.0685 0.5852 -0.1711 0.034 Uiso 1 1 calc R U . . .
C22 C -0.0855(5) 0.7019(4) -0.0918(2) 0.0260(9) Uani 1 1 d . . . . .
H22 H -0.1674 0.7435 -0.1189 0.031 Uiso 1 1 calc R U . . .
C23 C -0.0218(4) 0.7346(3) -0.0192(2) 0.0189(8) Uani 1 1 d . . . . .
C24 C -0.0680(5) 0.8364(4) 0.0186(2) 0.0205(8) Uani 1 1 d . . . . .
C25 C -0.1715(5) 0.9205(4) -0.0150(2) 0.0253(9) Uani 1 1 d . . . . .
H25 H -0.2194 0.9117 -0.0641 0.030 Uiso 1 1 calc R U . . .
C26 C -0.2037(5) 1.0167(4) 0.0240(2) 0.0260(9) Uani 1 1 d . . . . .
H26 H -0.2726 1.0733 0.0014 0.031 Uiso 1 1 calc R U . . .
C27 C -0.1319(5) 1.0283(4) 0.0979(2) 0.0250(9) Uani 1 1 d . . . . .
H27 H -0.1546 1.0917 0.1252 0.030 Uiso 1 1 calc R U . . .
C28 C -0.0267(5) 0.9449(4) 0.1300(2) 0.0231(8) Uani 1 1 d . . . . .
H28 H 0.0217 0.9539 0.1790 0.028 Uiso 1 1 calc R U . A 1
C30 C 0.8132(4) 0.4387(3) 0.48498(19) 0.0155(7) Uani 1 1 d . . . . .
C31 C 0.9034(4) 0.3400(3) 0.4874(2) 0.0174(7) Uani 1 1 d . . . . .
H31 H 0.9179 0.3081 0.4438 0.021 Uiso 1 1 calc R U . . .
C32 C 0.9729(4) 0.2870(3) 0.5529(2) 0.0177(7) Uani 1 1 d . . . . .
H32 H 1.0322 0.2202 0.5522 0.021 Uiso 1 1 calc R U . . .
C33 C 0.9553(4) 0.3324(3) 0.62007(19) 0.0161(7) Uani 1 1 d . . . . .
C34 C 0.8526(4) 0.4304(3) 0.61937(19) 0.0161(7) Uani 1 1 d . . . . .
C35 C 0.8059(4) 0.4710(3) 0.6817(2) 0.0169(7) Uani 1 1 d . . . . .
H35 H 0.8401 0.4322 0.7260 0.020 Uiso 1 1 calc R U . . .
C36 C 0.7104(5) 0.5671(3) 0.6790(2) 0.0196(8) Uani 1 1 d . . . . .
H36 H 0.6833 0.5928 0.7213 0.024 Uiso 1 1 calc R U . . .
C37 C 0.6548(5) 0.6255(3) 0.6130(2) 0.0190(8) Uani 1 1 d . . . . .
H37 H 0.5949 0.6924 0.6117 0.023 Uiso 1 1 calc R U . . .
C38 C 0.6895(4) 0.5831(3) 0.54981(19) 0.0164(7) Uani 1 1 d . . . . .
C39 C 0.7859(4) 0.4849(3) 0.55098(19) 0.0149(7) Uani 1 1 d . . . . .
C40 C 0.6243(5) 0.6416(3) 0.4796(2) 0.0193(8) Uani 1 1 d . . . . .
C41 C 0.7448(4) 0.4932(3) 0.41537(19) 0.0170(7) Uani 1 1 d . . . . .
C42 C 1.1064(5) 0.1687(4) 0.6825(2) 0.0245(9) Uani 1 1 d . . . . .
H42A H 1.0426 0.1171 0.6476 0.037 Uiso 1 1 calc R U . . .
H42B H 1.1247 0.1329 0.7301 0.037 Uiso 1 1 calc R U . . .
H42C H 1.2012 0.1813 0.6687 0.037 Uiso 1 1 calc R U . . .
C43 C 1.0987(5) 0.3533(4) 0.7493(2) 0.0223(8) Uani 1 1 d . . . . .
H43A H 1.0887 0.4360 0.7374 0.033 Uiso 1 1 calc R U . . .
H43B H 1.2043 0.3345 0.7654 0.033 Uiso 1 1 calc R U . . .
H43C H 1.0473 0.3359 0.7877 0.033 Uiso 1 1 calc R U . . .
N1 N 0.2447(4) 0.7935(3) 0.22661(17) 0.0175(7) Uani 1 1 d . . . . .
H1A H 0.182(6) 0.848(4) 0.240(3) 0.021 Uiso 1 1 d . U . . .
N2 N 0.4743(4) 0.6877(3) 0.27060(16) 0.0145(6) Uani 1 1 d . . . . .
N3 N 0.3327(4) 0.6045(3) 0.15864(18) 0.0166(7) Uani 1 1 d . . . . .
H3A H 0.329(6) 0.548(4) 0.130(3) 0.020 Uiso 1 1 d . U . . .
N4 N 0.4100(4) 0.8408(3) 0.33726(18) 0.0189(7) Uani 1 1 d . . . . .
H4A H 0.465(6) 0.810(4) 0.372(3) 0.023 Uiso 1 1 d . U . . .
N5 N 0.5537(4) 0.5177(3) 0.22533(16) 0.0173(6) Uani 1 1 d . . . . .
H5A H 0.610(6) 0.503(4) 0.273(3) 0.021 Uiso 1 1 d . U . . .
N7 N 0.6552(4) 0.5910(3) 0.41755(17) 0.0178(6) Uani 1 1 d . . . . .
H7A H 0.627(6) 0.630(4) 0.379(3) 0.021 Uiso 1 1 d . U . . .
N8 N 1.0311(4) 0.2822(3) 0.68451(17) 0.0188(6) Uani 1 1 d . . . . .
O1 O 0.0867(3) 1.1759(2) 0.27724(15) 0.0244(6) Uani 1 1 d . . . . .
O2 O 0.2011(4) 1.0325(3) 0.52224(15) 0.0259(6) Uani 1 1 d . . . . .
O3 O 0.4689(4) 0.3347(2) -0.00868(15) 0.0278(7) Uani 1 1 d . . . . .
O4 O 0.5763(4) 0.0993(2) 0.21505(15) 0.0287(7) Uani 1 1 d . . . . .
O5 O 0.5447(4) 0.7297(3) 0.47445(15) 0.0285(7) Uani 1 1 d . . . . .
O6 O 0.7613(3) 0.4562(2) 0.35605(14) 0.0213(6) Uani 1 1 d . . . . .
Pt1 Pt 0.17123(2) 0.72849(2) 0.12588(2) 0.01410(7) Uani 1 1 d . . . . .

loop_
_atom_site_aniso_label
_atom_site_aniso_U_11
_atom_site_aniso_U_22
_atom_site_aniso_U_33
_atom_site_aniso_U_23
_atom_site_aniso_U_13
_atom_site_aniso_U_12
C29A 0.0137(18) 0.0189(16) 0.0264(19) 0.0061(14) 0.0054(14) 0.0069(15)
N6A 0.026(2) 0.0214(16) 0.0096(15) -0.0019(12) 0.0028(13) -0.0033(15)
N6B 0.0137(18) 0.0189(16) 0.0264(19) 0.0061(14) 0.0054(14) 0.0069(15)
C29B 0.026(2) 0.0214(16) 0.0096(15) -0.0019(12) 0.0028(13) -0.0033(15)
C1 0.0166(19) 0.0149(16) 0.0155(16) 0.0029(13) 0.0048(14) 0.0018(15)
C2 0.0158(19) 0.0152(16) 0.0128(16) 0.0014(13) 0.0015(13) 0.0045(15)
C3 0.0160(19) 0.0150(16) 0.0207(18) -0.0044(13) 0.0031(14) 0.0027(15)
C4 0.024(2) 0.0156(16) 0.0189(17) -0.0032(13) 0.0034(15) 0.0047(16)
C5 0.021(2) 0.0137(16) 0.0258(19) 0.0002(14) 0.0047(15) 0.0042(15)
C6 0.021(2) 0.0161(16) 0.0271(19) -0.0035(14) 0.0068(16) 0.0077(16)
C7 0.019(2) 0.0191(17) 0.0208(18) -0.0035(14) 0.0050(15) 0.0009(15)
C8 0.0180(19) 0.0160(16) 0.0209(18) -0.0007(13) 0.0015(14) 0.0040(15)
C9 0.026(2) 0.0238(19) 0.034(2) 0.0074(16) 0.0105(18) 0.0135(18)
C10 0.028(2) 0.0253(19) 0.0187(18) -0.0036(15) 0.0036(16) 0.0042(18)
C11 0.0119(18) 0.0187(17) 0.0188(17) -0.0019(14) 0.0046(14) 0.0057(15)
C12 0.021(2) 0.0172(17) 0.0183(17) 0.0008(13) 0.0039(15) 0.0053(15)
C13 0.0158(19) 0.0217(18) 0.0179(17) -0.0023(14) 0.0040(14) 0.0059(15)
C14 0.019(2) 0.0181(17) 0.0220(18) -0.0038(14) 0.0065(15) 0.0046(15)
C15 0.019(2) 0.0185(17) 0.0214(18) 0.0009(14) 0.0023(15) 0.0054(15)
C16 0.020(2) 0.0219(18) 0.0145(16) -0.0004(14) 0.0020(14) 0.0051(16)
C17 0.035(2) 0.0212(18) 0.0152(17) -0.0057(14) 0.0038(16) 0.0021(18)
C18 0.034(2) 0.0171(17) 0.028(2) 0.0026(15) 0.0095(18) 0.0047(17)
C19 0.024(2) 0.0246(19) 0.0167(18) -0.0018(14) 0.0019(15) 0.0011(17)
C20 0.026(2) 0.031(2) 0.0198(19) -0.0040(16) 0.0068(16) 0.0004(18)
C21 0.030(2) 0.037(2) 0.0143(18) -0.0022(16) 0.0000(16) -0.004(2)
C22 0.022(2) 0.032(2) 0.0215(19) 0.0041(16) -0.0012(16) -0.0005(18)
C23 0.0112(18) 0.0236(18) 0.0219(18) 0.0021(15) 0.0038(14) -0.0004(16)
C24 0.016(2) 0.0235(19) 0.0217(18) 0.0048(15) 0.0024(15) 0.0011(16)
C25 0.020(2) 0.030(2) 0.0229(19) 0.0080(16) 0.0004(16) 0.0003(18)
C26 0.018(2) 0.026(2) 0.033(2) 0.0146(17) 0.0044(17) 0.0088(17)
C27 0.021(2) 0.0218(19) 0.034(2) 0.0063(16) 0.0086(17) 0.0064(17)
C28 0.020(2) 0.0250(19) 0.0234(19) 0.0038(15) 0.0031(16) 0.0052(17)
C30 0.0149(18) 0.0175(16) 0.0130(16) -0.0019(13) 0.0007(13) 0.0008(15)
C31 0.0196(19) 0.0163(16) 0.0165(17) -0.0033(13) 0.0043(14) 0.0023(15)
C32 0.0158(19) 0.0173(16) 0.0194(17) -0.0002(13) 0.0028(14) 0.0053(15)
C33 0.0160(18) 0.0161(16) 0.0147(16) 0.0009(13) 0.0002(13) 0.0003(15)
C34 0.0155(18) 0.0137(15) 0.0181(17) -0.0009(13) 0.0017(14) -0.0002(14)
C35 0.0157(19) 0.0184(16) 0.0156(17) -0.0005(13) 0.0015(14) 0.0004(15)
C36 0.023(2) 0.0214(17) 0.0160(17) -0.0029(14) 0.0072(15) 0.0033(16)
C37 0.018(2) 0.0189(17) 0.0194(18) -0.0032(14) 0.0037(15) 0.0053(15)
C38 0.0151(18) 0.0175(16) 0.0155(16) -0.0009(13) 0.0012(13) 0.0002(15)
C39 0.0135(18) 0.0158(16) 0.0147(16) -0.0016(13) 0.0016(13) 0.0006(14)
C40 0.019(2) 0.0186(17) 0.0188(18) -0.0021(14) 0.0008(14) 0.0056(16)
C41 0.0155(19) 0.0173(16) 0.0164(17) -0.0017(13) 0.0002(14) 0.0014(15)
C42 0.027(2) 0.0226(19) 0.0235(19) 0.0073(15) 0.0053(16) 0.0101(17)
C43 0.020(2) 0.0289(19) 0.0152(17) 0.0006(15) -0.0016(14) -0.0021(17)
N1 0.0238(18) 0.0163(14) 0.0131(14) -0.0018(11) 0.0052(13) 0.0033(14)
N2 0.0129(15) 0.0138(13) 0.0159(14) -0.0009(11) 0.0011(11) 0.0039(12)
N3 0.0166(17) 0.0149(14) 0.0175(15) -0.0045(12) 0.0015(13) 0.0096(13)
N4 0.0225(18) 0.0158(14) 0.0162(15) -0.0015(12) -0.0010(13) 0.0089(13)
N5 0.0182(17) 0.0183(15) 0.0140(15) -0.0027(11) 0.0006(12) 0.0065(13)
N7 0.0185(17) 0.0196(15) 0.0139(14) 0.0008(12) 0.0005(12) 0.0063(13)
N8 0.0194(17) 0.0189(15) 0.0168(15) 0.0004(12) 0.0011(12) 0.0056(13)
O1 0.0299(16) 0.0199(13) 0.0244(14) 0.0033(10) 0.0074(12) 0.0133(12)
O2 0.0318(17) 0.0259(14) 0.0215(14) -0.0009(11) 0.0086(12) 0.0116(13)
O3 0.049(2) 0.0182(12) 0.0155(13) -0.0035(10) 0.0065(12) 0.0057(13)
O4 0.046(2) 0.0171(13) 0.0207(13) 0.0015(10) 0.0024(13) 0.0060(13)
O5 0.0360(18) 0.0282(15) 0.0185(13) -0.0022(11) -0.0009(12) 0.0193(14)
O6 0.0243(15) 0.0252(13) 0.0130(12) -0.0020(10) 0.0011(10) 0.0106(12)
Pt1 0.01432(11) 0.01519(10) 0.01200(10) 0.00027(6) 0.00108(6) 0.00496(7)

loop_
_atom_type_symbol
_atom_type_description
_atom_type_scat_dispersion_real
_atom_type_scat_dispersion_imag
_atom_type_scat_source
C C 0.0181 0.0091 'International Tables Vol C Tables 4.2.6.8 and 6.1.1.4'
H H 0.0000 0.0000 'International Tables Vol C Tables 4.2.6.8 and 6.1.1.4'
N N 0.0311 0.0180 'International Tables Vol C Tables 4.2.6.8 and 6.1.1.4'
O O 0.0492 0.0322 'International Tables Vol C Tables 4.2.6.8 and 6.1.1.4'
Pt Pt -4.5932 6.9264 'International Tables Vol C Tables 4.2.6.8 and 6.1.1.4'

loop_
_geom_angle_atom_site_label_1
_geom_angle_atom_site_label_2
_geom_angle_atom_site_label_3
_geom_angle
C28 C29A C24 117.5(3)
C28 C29A Pt1 127.4(3)
C24 C29A Pt1 114.9(3)
C23 N6A C19 118.8(3)
C23 N6A Pt1 115.4(3)
C19 N6A Pt1 125.7(3)
C28 N6B C24 117.5(3)
C28 N6B Pt1 127.4(3)
C24 N6B Pt1 114.9(3)
C23 C29B C19 118.8(3)
C23 C29B Pt1 115.4(3)
C19 C29B Pt1 125.7(3)
N1 C1 N2 127.1(3)
N1 C1 N4 119.4(3)
N2 C1 N4 113.5(3)
N3 C2 N2 127.0(3)
N3 C2 N5 119.8(3)
N2 C2 N5 113.3(3)
C4 C3 C8 121.0(3)
C4 C3 N4 121.6(3)
C8 C3 N4 117.4(3)
C3 C4 C5 118.8(4)
O1 C5 C6 124.2(3)
O1 C5 C4 114.5(3)
C6 C5 C4 121.3(3)
C5 C6 C7 118.7(3)
O2 C7 C8 123.8(3)
O2 C7 C6 115.3(3)
C8 C7 C6 120.9(4)
C7 C8 C3 119.0(3)
C16 C11 C12 120.6(3)
C16 C11 N5 118.4(3)
C12 C11 N5 121.0(3)
C11 C12 C13 119.2(3)
O3 C13 C12 113.4(3)
O3 C13 C14 125.4(3)
C12 C13 C14 121.2(3)
C15 C14 C13 118.3(3)
O4 C15 C14 124.3(3)
O4 C15 C16 114.2(3)
C14 C15 C16 121.4(3)
C11 C16 C15 119.3(3)
C29B C19 C20 121.9(4)
N6A C19 C20 121.9(4)
C19 C20 C21 119.6(4)
C22 C21 C20 119.3(4)
C21 C22 C23 119.9(4)
C29B C23 C22 120.5(4)
N6A C23 C22 120.5(4)
C29B C23 C24 114.4(3)
N6A C23 C24 114.4(3)
C22 C23 C24 125.1(4)
C25 C24 C29A 121.3(4)
C25 C24 N6B 121.3(4)
C25 C24 C23 124.1(4)
C29A C24 C23 114.5(3)
N6B C24 C23 114.5(3)
C26 C25 C24 120.4(4)
C25 C26 C27 119.3(4)
C28 C27 C26 119.5(4)
C27 C28 C29A 122.0(4)
C27 C28 N6B 122.0(4)
C31 C30 C39 119.2(3)
C31 C30 C41 120.4(3)
C39 C30 C41 120.4(3)
C30 C31 C32 122.0(3)
C31 C32 C33 121.1(3)
N8 C33 C32 120.2(3)
N8 C33 C34 121.4(3)
C32 C33 C34 118.4(3)
C35 C34 C39 117.3(3)
C35 C34 C33 123.7(3)
C39 C34 C33 118.8(3)
C36 C35 C34 121.8(3)
C35 C36 C37 120.4(3)
C38 C37 C36 119.4(3)
C37 C38 C39 121.3(3)
C37 C38 C40 119.2(3)
C39 C38 C40 119.4(3)
C38 C39 C30 120.4(3)
C38 C39 C34 119.4(3)
C30 C39 C34 120.2(3)
O5 C40 N7 119.9(3)
O5 C40 C38 123.3(3)
N7 C40 C38 116.7(3)
O6 C41 N7 119.4(3)
O6 C41 C30 123.7(3)
N7 C41 C30 116.8(3)
C1 N1 Pt1 129.3(3)
C2 N2 C1 120.8(3)
C2 N3 Pt1 128.6(3)
C1 N4 C3 126.0(3)
C2 N5 C11 125.0(3)
C40 N7 C41 126.1(3)
C33 N8 C42 119.3(3)
C33 N8 C43 122.4(3)
C42 N8 C43 112.9(3)
C5 O1 C9 116.9(3)
C7 O2 C10 117.1(3)
C13 O3 C17 119.5(3)
C15 O4 C18 118.4(3)
N1 Pt1 C29A 96.97(15)
N1 Pt1 N6B 96.97(15)
N1 Pt1 N6A 176.88(12)
C29A Pt1 N6A 80.66(16)
N1 Pt1 C29B 176.88(12)
N6B Pt1 C29B 80.66(16)
N1 Pt1 N3 84.40(14)
C29A Pt1 N3 178.53(13)
N6B Pt1 N3 178.53(13)
N6A Pt1 N3 97.99(14)
C29B Pt1 N3 97.99(14)

loop_
_geom_bond_atom_site_label_1
_geom_bond_atom_site_label_2
_geom_bond_distance
C29A C28 1.386(6)
C29A C24 1.391(6)
C29A Pt1 2.005(4)
N6A C23 1.368(5)
N6A C19 1.369(5)
N6A Pt1 2.019(3)
N6B C28 1.386(6)
N6B C24 1.391(6)
N6B Pt1 2.005(4)
C29B C23 1.368(5)
C29B C19 1.369(5)
C29B Pt1 2.019(3)
C1 N1 1.312(5)
C1 N2 1.353(5)
C1 N4 1.380(5)
C2 N3 1.313(5)
C2 N2 1.352(5)
C2 N5 1.381(5)
C3 C4 1.391(5)
C3 C8 1.396(5)
C3 N4 1.419(5)
C4 C5 1.400(5)
C5 O1 1.371(5)
C5 C6 1.382(6)
C6 C7 1.408(5)
C7 O2 1.358(5)
C7 C8 1.389(5)
C9 O1 1.429(5)
C10 O2 1.429(5)
C11 C16 1.389(5)
C11 C12 1.393(5)
C11 N5 1.417(5)
C12 C13 1.395(5)
C13 O3 1.363(5)
C13 C14 1.398(5)
C14 C15 1.391(5)
C15 O4 1.370(5)
C15 C16 1.393(5)
C17 O3 1.421(4)
C18 O4 1.421(5)
C19 C20 1.377(5)
C20 C21 1.385(6)
C21 C22 1.381(6)
C22 C23 1.401(6)
C23 C24 1.462(6)
C24 C25 1.387(6)
C25 C26 1.377(6)
C26 C27 1.398(6)
C27 C28 1.384(6)
C30 C31 1.381(5)
C30 C39 1.416(5)
C30 C41 1.454(5)
C31 C32 1.387(5)
C32 C33 1.403(5)
C33 N8 1.374(5)
C33 C34 1.449(5)
C34 C35 1.408(5)
C34 C39 1.432(5)
C35 C36 1.386(5)
C36 C37 1.396(5)
C37 C38 1.380(5)
C38 C39 1.414(5)
C38 C40 1.477(5)
C40 O5 1.224(5)
C40 N7 1.381(5)
C41 O6 1.229(5)
C41 N7 1.381(5)
C42 N8 1.460(5)
C43 N8 1.465(5)
N1 Pt1 1.993(3)
N3 Pt1 2.025(3)

loop_
_geom_hbond_atom_site_label_D
_geom_hbond_atom_site_label_H
_geom_hbond_atom_site_label_A
_geom_hbond_distance_DH
_geom_hbond_distance_HA
_geom_hbond_distance_DA
_geom_hbond_angle_DHA
_geom_hbond_site_symmetry_A
C8 H8 O5 0.93 2.38 3.149(5) 139.8 .
C12 H12 O3 0.93 2.41 3.327(5) 166.9 2_665
N4 H4A O5 0.81(5) 2.10(5) 2.883(4) 162(5) .
N5 H5A O6 0.94(5) 1.91(5) 2.824(4) 164(4) .
N7 H7A N2 0.84(5) 2.28(5) 3.079(4) 158(4) .
